data_7216296
loop_
_publ_author_name
'Conerney, Brian'
'Jensen, Paul'
'Kruger, Paul E.'
'Moubaraki, Boujemaa'
'Murray, Keith S.'

_publ_section_title
;
 Synthesis and structural characterisation of two coordination polymers
 (molecular ladders) incorporating [M(OAc)2]2 secondary building units and
 4,4?-bipyridine [M = Cu(ii), Zn(ii)]
;
_journal_issue 80
_journal_name_full CrystEngComm
_journal_page_first 454
_journal_paper_doi 10.1039/b311278k
_journal_volume 5
_journal_year 2003
_chemical_formula_moiety Cu(2,2'-bipy)(AcO)2
_chemical_formula_sum 'C14 H14 Cu N2 O6.5'
_chemical_formula_weight 377.81
_chemical_name_systematic
;
?
;
_space_group_IT_number 15
_symmetry_cell_setting monoclinic
_symmetry_space_group_name_Hall '-C 2yc'
_symmetry_space_group_name_H-M 'C 1 2/c 1'
_atom_sites_solution_hydrogens geom
_atom_sites_solution_primary direct
_atom_sites_solution_secondary difmap
_audit_creation_method SHELXL-97
_cell_angle_alpha 90.00
_cell_angle_beta 100.395(3)
_cell_angle_gamma 90.00
_cell_formula_units_Z 8
_cell_length_a 16.758(4)
_cell_length_b 11.135(3)
_cell_length_c 17.341(4)
_cell_measurement_temperature 153(2)
_cell_volume 3182.7(14)
_computing_cell_refinement 'BRUKER SMART'
_computing_data_collection 'BRUKER SMART'
_computing_data_reduction 'BRUKER SAINT'
_computing_molecular_graphics 'BRUKER SHELXL'
_computing_publication_material 'BRUKER SHELXL'
_computing_structure_refinement 'SHELXL-97 (Sheldrick, 1997)'
_computing_structure_solution 'SHELXS-97 (Sheldrick, 1990)'
_diffrn_ambient_temperature 153(2)
_diffrn_measured_fraction_theta_full 0.932
_diffrn_measured_fraction_theta_max 0.932
_diffrn_measurement_device_type 'Bruker APEX SAMRT CCD'
_diffrn_measurement_method 'omega scans'
_diffrn_radiation_monochromator graphite
_diffrn_radiation_source 'fine-focus sealed tube'
_diffrn_radiation_type MoK\a
_diffrn_radiation_wavelength 0.71073
_diffrn_reflns_av_R_equivalents 0.0507
_diffrn_reflns_av_sigmaI/netI 0.0561
_diffrn_reflns_limit_h_max 21
_diffrn_reflns_limit_h_min -22
_diffrn_reflns_limit_k_max 14
_diffrn_reflns_limit_k_min -14
_diffrn_reflns_limit_l_max 21
_diffrn_reflns_limit_l_min -21
_diffrn_reflns_number 14022
_diffrn_reflns_theta_full 28.27
_diffrn_reflns_theta_max 28.27
_diffrn_reflns_theta_min 2.21
_exptl_absorpt_coefficient_mu 1.408
_exptl_absorpt_correction_T_max 1.000
_exptl_absorpt_correction_T_min 0.894
_exptl_absorpt_correction_type empirical
_exptl_absorpt_process_details SADABS
_exptl_crystal_colour blue
_exptl_crystal_density_diffrn 1.577
_exptl_crystal_density_method 'not measured'
_exptl_crystal_description needle
_exptl_crystal_F_000 1544
_exptl_crystal_size_max 0.38
_exptl_crystal_size_mid 0.15
_exptl_crystal_size_min 0.10
_refine_diff_density_max 0.855
_refine_diff_density_min -0.494
_refine_diff_density_rms 0.118
_refine_ls_extinction_method none
_refine_ls_goodness_of_fit_ref 1.223
_refine_ls_hydrogen_treatment mixed
_refine_ls_matrix_type full
_refine_ls_number_parameters 223
_refine_ls_number_reflns 3685
_refine_ls_number_restraints 0
_refine_ls_restrained_S_all 1.223
_refine_ls_R_factor_all 0.0842
_refine_ls_R_factor_gt 0.0641
_refine_ls_shift/su_max 0.007
_refine_ls_shift/su_mean 0.001
_refine_ls_structure_factor_coef Fsqd
_refine_ls_weighting_details 'calc w=1/[\s^2^(Fo^2^)+(0.0427P)^2^+22.0982P] where P=(Fo^2^+2Fc^2^)/3'
_refine_ls_weighting_scheme calc
_refine_ls_wR_factor_gt 0.1501
_refine_ls_wR_factor_ref 0.1562
_reflns_number_gt 2901
_reflns_number_total 3685
_reflns_threshold_expression >2sigma(I)
_cod_data_source_file b311278k.txt
_cod_data_source_block 1
_cod_depositor_comments
;
The following automatic conversions were performed:

'_exptl_absorpt_correction_type' value 'Empirical' changed to
'empirical' according to
/usr/data/users/saulius/automatic-downloads/retrospective/RSC/lib/dictionaries/cif_core.dic
dictionary named 'cif_core.dic' version 2.4.2 from 2011-04-26.

Automatic conversion script
Id: cif_fix_values 2281 2013-09-26 08:29:07Z andrius 
;
_cod_original_sg_symbol_H-M C2/c
_cod_original_formula_sum 'C14 H14 Cu N2 O6.50'
_cod_database_code 7216296

loop_
_symmetry_equiv_pos_as_xyz
'x, y, z'
'-x, y, -z+1/2'
'x+1/2, y+1/2, z'
'-x+1/2, y+1/2, -z+1/2'
'-x, -y, -z'
'x, -y, z-1/2'
'-x+1/2, -y+1/2, -z'
'x+1/2, -y+1/2, z-1/2'

loop_
_atom_site_label
_atom_site_type_symbol
_atom_site_fract_x
_atom_site_fract_y
_atom_site_fract_z
_atom_site_U_iso_or_equiv
_atom_site_adp_type
_atom_site_occupancy
_atom_site_symmetry_multiplicity
_atom_site_calc_flag
_atom_site_refinement_flags
Cu1 Cu 0.09696(3) 0.11773(5) -0.19758(3) 0.01380(17) Uani 1 1 d .
N1 N 0.1034(2) -0.0633(3) -0.1992(2) 0.0167(8) Uani 1 1 d .
N2 N 0.1034(2) -0.7008(3) -0.1970(2) 0.0172(8) Uani 1 1 d .
C1 C 0.1404(3) -0.1259(4) -0.2491(3) 0.0191(10) Uani 1 1 d .
H1 H 0.1654 -0.0828 -0.2856 0.023 Uiso 1 1 calc R
C2 C 0.1437(3) -0.2498(4) -0.2497(3) 0.0191(10) Uani 1 1 d .
H2 H 0.1698 -0.2905 -0.2864 0.023 Uiso 1 1 calc R
C3 C 0.1089(3) -0.3133(4) -0.1968(3) 0.0154(9) Uiso 1 1 d .
C4 C 0.1069(3) -0.4463(4) -0.1964(3) 0.0163(10) Uani 1 1 d .
C5 C 0.1573(3) -0.5160(4) -0.2361(3) 0.0197(10) Uani 1 1 d .
H5 H 0.1943 -0.4776 -0.2637 0.024 Uiso 1 1 calc R
C6 C 0.1526(3) -0.6401(4) -0.2350(3) 0.0211(11) Uani 1 1 d .
H6 H 0.1865 -0.6845 -0.2629 0.025 Uiso 1 1 calc R
C7 C 0.0563(3) -0.6375(4) -0.1571(3) 0.0193(10) Uani 1 1 d .
H7 H 0.0220 -0.6793 -0.1282 0.023 Uiso 1 1 calc R
C8 C 0.0559(3) -0.5130(4) -0.1567(3) 0.0185(10) Uani 1 1 d .
H8 H 0.0203 -0.4719 -0.1289 0.022 Uiso 1 1 calc R
C9 C 0.0699(3) -0.2502(4) -0.1453(3) 0.0215(11) Uani 1 1 d .
H9 H 0.0444 -0.2914 -0.1084 0.026 Uiso 1 1 calc R
C10 C 0.0689(3) -0.1272(4) -0.1489(3) 0.0218(10) Uani 1 1 d .
H10 H 0.0421 -0.0848 -0.1134 0.026 Uiso 1 1 calc R
C11 C 0.0964(3) 0.1222(4) -0.3570(3) 0.0171(9) Uani 1 1 d .
C12 C 0.0604(3) 0.1189(6) -0.4429(3) 0.0340(13) Uani 1 1 d .
H12A H 0.0662 0.1980 -0.4661 0.051 Uiso 1 1 calc R
H12B H 0.0028 0.0979 -0.4496 0.051 Uiso 1 1 calc R
H12C H 0.0889 0.0587 -0.4691 0.051 Uiso 1 1 calc R
C13 C 0.2099(3) 0.1061(4) -0.0640(3) 0.0207(10) Uani 1 1 d .
C14 C 0.2415(3) 0.0864(5) 0.0222(3) 0.0309(13) Uani 1 1 d .
H14A H 0.2361 0.0013 0.0349 0.046 Uiso 1 1 calc R
H14B H 0.2102 0.1352 0.0531 0.046 Uiso 1 1 calc R
H14C H 0.2988 0.1096 0.0346 0.046 Uiso 1 1 calc R
O1 O 0.04615(19) 0.1164(3) -0.30940(18) 0.0170(7) Uani 1 1 d .
O2 O 0.1702(2) 0.1287(3) -0.3354(2) 0.0225(7) Uani 1 1 d .
O3 O 0.1331(2) 0.1144(3) -0.08395(19) 0.0220(7) Uani 1 1 d .
O4 O 0.2561(2) 0.1160(5) -0.1117(2) 0.0429(11) Uani 1 1 d .
O5 O 0.2200(3) 0.3032(5) -0.4376(3) 0.0559(14) Uani 1 1 d .
O6 O 0.4108(5) 0.1916(9) -0.0444(5) 0.044(2) Uani 0.50 1 d P
O7 O 0.4373(6) -0.0626(11) -0.0269(6) 0.048(3) Uani 0.50 1 d P
O8 O 0.4006(7) -0.0282(13) -0.0603(7) 0.066(4) Uani 0.50 1 d P

loop_
_atom_site_aniso_label
_atom_site_aniso_U_11
_atom_site_aniso_U_22
_atom_site_aniso_U_33
_atom_site_aniso_U_23
_atom_site_aniso_U_13
_atom_site_aniso_U_12
Cu1 0.0169(3) 0.0076(3) 0.0157(3) 0.0005(2) -0.0001(2) 0.0001(2)
N1 0.020(2) 0.0092(18) 0.020(2) 0.0018(17) -0.0002(16) 0.0005(16)
N2 0.017(2) 0.0132(19) 0.020(2) -0.0042(17) -0.0015(16) -0.0011(16)
C1 0.022(2) 0.015(2) 0.022(2) 0.004(2) 0.0078(19) -0.0004(19)
C2 0.018(2) 0.018(2) 0.023(3) -0.001(2) 0.007(2) 0.0014(18)
C4 0.012(2) 0.020(2) 0.014(2) -0.0020(19) -0.0054(17) -0.0034(18)
C5 0.019(2) 0.014(2) 0.027(3) -0.002(2) 0.007(2) -0.0025(18)
C6 0.021(2) 0.015(3) 0.027(3) -0.004(2) 0.004(2) 0.0027(19)
C7 0.023(2) 0.014(2) 0.021(2) -0.0045(19) 0.0030(19) -0.0042(18)
C8 0.019(2) 0.018(3) 0.019(2) -0.0022(19) 0.005(2) -0.0007(18)
C9 0.034(3) 0.010(2) 0.022(3) 0.002(2) 0.011(2) -0.002(2)
C10 0.030(3) 0.015(2) 0.023(2) -0.001(2) 0.012(2) 0.003(2)
C11 0.026(2) 0.007(2) 0.018(2) 0.0002(18) 0.0035(19) 0.0013(19)
C12 0.034(3) 0.042(3) 0.025(3) 0.000(3) 0.004(2) -0.001(3)
C13 0.022(2) 0.019(3) 0.019(2) -0.002(2) -0.0007(19) -0.003(2)
C14 0.030(3) 0.038(3) 0.022(3) 0.005(2) -0.004(2) -0.004(2)
O1 0.0227(17) 0.0129(16) 0.0151(16) 0.0002(13) 0.0023(13) 0.0019(14)
O2 0.0237(18) 0.0184(18) 0.0259(18) 0.0016(15) 0.0055(14) 0.0019(14)
O3 0.0211(17) 0.0229(18) 0.0200(17) -0.0006(15) -0.0021(14) 0.0002(15)
O4 0.025(2) 0.079(3) 0.025(2) 0.005(2) 0.0038(17) -0.003(2)
O5 0.065(3) 0.052(3) 0.053(3) 0.011(2) 0.017(3) -0.021(3)
O6 0.021(4) 0.075(7) 0.034(5) 0.029(5) 0.000(4) -0.007(4)
O7 0.033(6) 0.080(8) 0.032(6) 0.005(5) 0.010(4) 0.011(5)
O8 0.043(7) 0.104(11) 0.051(8) -0.011(7) 0.012(6) 0.017(7)

loop_
_atom_type_symbol
_atom_type_description
_atom_type_scat_dispersion_real
_atom_type_scat_dispersion_imag
_atom_type_scat_source
C C 0.0033 0.0016 'International Tables Vol C Tables 4.2.6.8 and 6.1.1.4'
H H 0.0000 0.0000 'International Tables Vol C Tables 4.2.6.8 and 6.1.1.4'
N N 0.0061 0.0033 'International Tables Vol C Tables 4.2.6.8 and 6.1.1.4'
O O 0.0106 0.0060 'International Tables Vol C Tables 4.2.6.8 and 6.1.1.4'
Cu Cu 0.3201 1.2651 'International Tables Vol C Tables 4.2.6.8 and 6.1.1.4'

loop_
_geom_angle_atom_site_label_1
_geom_angle_atom_site_label_2
_geom_angle_atom_site_label_3
_geom_angle
_geom_angle_site_symmetry_1
_geom_angle_site_symmetry_3
O3 Cu1 O1 172.48(14) . .
O3 Cu1 N1 89.28(16) . .
O1 Cu1 N1 89.62(15) . .
O3 Cu1 N2 90.44(16) . 1_565
O1 Cu1 N2 91.45(15) . 1_565
N1 Cu1 N2 173.80(16) . 1_565
O3 Cu1 O1 94.55(12) . 2_554
O1 Cu1 O1 78.08(13) . 2_554
N1 Cu1 O1 92.87(14) . 2_554
N2 Cu1 O1 93.32(14) 1_565 2_554
C10 N1 C1 116.6(4) . .
C10 N1 Cu1 119.5(3) . .
C1 N1 Cu1 123.9(3) . .
C6 N2 C7 117.7(4) . .
C6 N2 Cu1 122.8(3) . 1_545
C7 N2 Cu1 119.5(3) . 1_545
N1 C1 C2 123.1(4) . .
C3 C2 C1 119.2(4) . .
C2 C3 C9 118.4(4) . .
C2 C3 C4 122.1(4) . .
C9 C3 C4 119.3(4) . .
C8 C4 C5 114.7(4) . .
C8 C4 C3 123.2(5) . .
C5 C4 C3 122.0(4) . .
C6 C5 C4 120.0(5) . .
N2 C6 C5 123.8(5) . .
N2 C7 C8 122.2(5) . .
C7 C8 C4 121.6(5) . .
C10 C9 C3 118.7(5) . .
N1 C10 C9 123.9(5) . .
O2 C11 O1 123.3(4) . .
O2 C11 C12 120.4(4) . .
O1 C11 C12 116.4(4) . .
O4 C13 O3 122.4(5) . .
O4 C13 C14 121.7(5) . .
O3 C13 C14 115.8(4) . .
C11 O1 Cu1 114.5(3) . .
C11 O1 Cu1 143.4(3) . 2_554
Cu1 O1 Cu1 101.91(13) . 2_554
C13 O3 Cu1 112.9(3) . .

loop_
_geom_bond_atom_site_label_1
_geom_bond_atom_site_label_2
_geom_bond_distance
_geom_bond_site_symmetry_2
Cu1 O3 1.955(3) .
Cu1 O1 1.972(3) .
Cu1 N1 2.019(4) .
Cu1 N2 2.024(4) 1_565
Cu1 O1 2.423(3) 2_554
N1 C10 1.335(6) .
N1 C1 1.347(6) .
N2 C6 1.329(6) .
N2 C7 1.339(6) .
N2 Cu1 2.024(4) 1_545
C1 C2 1.381(7) .
C2 C3 1.371(7) .
C3 C9 1.388(7) .
C3 C4 1.481(6) .
C4 C8 1.402(7) .
C4 C5 1.415(7) .
C5 C6 1.385(7) .
C7 C8 1.386(7) .
C9 C10 1.371(7) .
C11 O2 1.228(6) .
C11 O1 1.283(6) .
C11 C12 1.503(7) .
C13 O4 1.235(6) .
C13 O3 1.274(6) .
C13 C14 1.509(7) .
O1 Cu1 2.423(3) 2_554
O7 O8 0.855(12) .
